data_7220312
loop_
_publ_author_name
'Frizzo, Clarissa P.'
'Tier, Aniele Z.'
'Gindri, Izabelle M.'
'Meyer, Alexandre R.'
'Black, Gabrielle'
'Belladona, Andrei L.'
'Martins, Marcos A. P.'

_publ_section_title
;
 Thermodynamic, energetic, and topological properties of crystal packing
 of pyrazolo[1,5-a]pyrimidines governed by weak electrostatic
 intermolecular interactions
;
_journal_issue 23
_journal_name_full CrystEngComm
_journal_page_first 4325
_journal_paper_doi 10.1039/C5CE00613A
_journal_volume 17
_journal_year 2015
_chemical_absolute_configuration unk
_chemical_formula_moiety 'C8 H5 Br Cl3 N3'
_chemical_formula_sum 'C8 H5 Br Cl3 N3'
_chemical_formula_weight 329.41
_chemical_melting_point ?
_chemical_name_common pyrazolo[1,5-a]pyrimidine
_chemical_name_systematic
;
3-bromo-2-methyl-7-tricholomethylpyrazolo[1,5-a]pyrimidine
;
_space_group_IT_number 4
_symmetry_cell_setting monoclinic
_symmetry_space_group_name_Hall 'P 2yb'
_symmetry_space_group_name_H-M 'P 1 21 1'
_atom_sites_solution_hydrogens geom
_atom_sites_solution_primary direct
_atom_sites_solution_secondary difmap
_audit_conform_dict_location ftp://ftp.iucr.org/pub/cif_core.dic
_audit_conform_dict_name cif_core.dic
_audit_conform_dict_version 2.4
_audit_creation_date 2015-03-25T05:55:43-00:00
_audit_creation_method 'WinGX routine CIF_UPDATE'
_audit_update_record
;
2015-03-25 deposited with the CCDC.
2015-05-01 downloaded from the CCDC.
;
_cell_angle_alpha 90
_cell_angle_beta 90.2760(10)
_cell_angle_gamma 90
_cell_formula_units_Z 2
_cell_length_a 7.4329(2)
_cell_length_b 6.7756(2)
_cell_length_c 11.1667(3)
_cell_measurement_reflns_used 1790
_cell_measurement_temperature 293(2)
_cell_measurement_theta_max 26.994
_cell_measurement_theta_min 3.3
_cell_volume 562.37(3)
_computing_cell_refinement 'BRUKER SAINT'
_computing_data_collection 'BRUKER APEX-II'
_computing_data_reduction 'BRUKER SOFTWARE'
_computing_molecular_graphics 'ORTEP-3 (Farrugia, 2000)'
_computing_publication_material 'SHELXL-97 (Shekdrick, 1997)'
_computing_structure_refinement 'SHELXL-97 (Sheldrick, 1997)'
_computing_structure_solution 'SHELX97 (Sheldrick, 1997)'
_diffrn_ambient_temperature 293(2)
_diffrn_detector_area_resol_mean none
_diffrn_measured_fraction_theta_full 0.996
_diffrn_measured_fraction_theta_max 0.996
_diffrn_measurement_device_type 'X8 APEX II'
_diffrn_measurement_method 'phi and omega scans'
_diffrn_radiation_monochromator graphite
_diffrn_radiation_type MoK\a
_diffrn_radiation_wavelength 0.71073
_diffrn_reflns_av_R_equivalents 0.0197
_diffrn_reflns_av_unetI/netI 0.0285
_diffrn_reflns_limit_h_max 8
_diffrn_reflns_limit_h_min -9
_diffrn_reflns_limit_k_max 8
_diffrn_reflns_limit_k_min -9
_diffrn_reflns_limit_l_max 14
_diffrn_reflns_limit_l_min -14
_diffrn_reflns_number 5503
_diffrn_reflns_theta_full 28.4
_diffrn_reflns_theta_max 28.4
_diffrn_reflns_theta_min 2.74
_diffrn_standards_decay_% none
_diffrn_standards_interval_count none
_diffrn_standards_interval_time none
_diffrn_standards_number none
_exptl_absorpt_coefficient_mu 4.334
_exptl_absorpt_correction_T_max 0.496
_exptl_absorpt_correction_T_min 0.25
_exptl_absorpt_correction_type gaussian
_exptl_absorpt_process_details XPREP
_exptl_crystal_colour yellow
_exptl_crystal_density_diffrn 1.945
_exptl_crystal_density_meas ?
_exptl_crystal_density_method 'not measured'
_exptl_crystal_description block
_exptl_crystal_F_000 320
_exptl_crystal_size_max 0.34
_exptl_crystal_size_mid 0.337
_exptl_crystal_size_min 0.162
_refine_diff_density_max 0.46
_refine_diff_density_min -0.808
_refine_diff_density_rms 0.084
_refine_ls_abs_structure_details 'Flack H D (1983), Acta Cryst. A39, 876-881'
_refine_ls_abs_structure_Flack 0.21(9)
_refine_ls_extinction_coef none
_refine_ls_extinction_method none
_refine_ls_goodness_of_fit_ref 1.063
_refine_ls_hydrogen_treatment constr
_refine_ls_matrix_type full
_refine_ls_number_parameters 136
_refine_ls_number_reflns 2653
_refine_ls_number_restraints 1
_refine_ls_restrained_S_all 1.063
_refine_ls_R_factor_all 0.0482
_refine_ls_R_factor_gt 0.0362
_refine_ls_shift/su_max 0.049
_refine_ls_shift/su_mean 0.008
_refine_ls_structure_factor_coef Fsqd
_refine_ls_weighting_details 'calc w=1/[\s^2^(Fo^2^)+(0.0407P)^2^+0.8107P] where P=(Fo^2^+2Fc^2^)/3'
_refine_ls_weighting_scheme calc
_refine_ls_wR_factor_gt 0.0954
_refine_ls_wR_factor_ref 0.1008
_reflns_number_gt 2142
_reflns_number_total 2653
_reflns_threshold_expression >2\s(I)
_cod_data_source_file c5ce00613a2.cif
_cod_data_source_block p21
_cod_depositor_comments
;
The following automatic conversions were performed:

'_chemical_melting_point' value 'none' was changed to '?' - the value
is undefined or not given.

'_exptl_crystal_density_meas' value 'none' was changed to '?' - the
value is perceived as not measured.

Automatic conversion script
Id: cif_fix_values 3271 2015-04-21 07:52:19Z andrius 

 Adding full bibliography for 7220304--7220315.cif.
;
_cod_original_sg_symbol_Hall P2yb
_cod_original_sg_symbol_H-M P21
_cod_database_code 7220312

loop_
_symmetry_equiv_pos_as_xyz
'x, y, z'
'-x, y+1/2, -z'

loop_
_atom_site_label
_atom_site_type_symbol
_atom_site_fract_x
_atom_site_fract_y
_atom_site_fract_z
_atom_site_U_iso_or_equiv
_atom_site_adp_type
_atom_site_occupancy
_atom_site_symmetry_multiplicity
_atom_site_calc_flag
_atom_site_refinement_flags
Br Br -0.01108(6) 0.3475(4) 1.17191(3) 0.04823(15) Uani 1 1 d .
Cl2 Cl 0.3582(6) 0.5636(2) 0.6313(3) 0.0573(10) Uani 1 1 d .
Cl3 Cl 0.3591(6) 0.1324(2) 0.6317(3) 0.0573(10) Uani 1 1 d .
Cl1 Cl 0.13588(19) 0.3464(9) 0.46806(9) 0.0695(4) Uani 1 1 d .
N8 N 0.1273(3) 0.3449(15) 0.8265(2) 0.0267(5) Uani 1 1 d .
N4 N -0.1813(4) 0.3524(19) 0.8932(3) 0.0377(7) Uani 1 1 d .
N1 N 0.2969(4) 0.345(2) 0.8722(2) 0.0309(6) Uani 1 1 d .
C3A C -0.0026(4) 0.344(2) 0.9162(3) 0.0292(7) Uani 1 1 d .
C7 C 0.0771(5) 0.349(2) 0.7083(3) 0.0330(7) Uani 1 1 d .
C3 C 0.0936(4) 0.347(2) 1.0213(3) 0.0296(7) Uani 1 1 d .
C71 C 0.2239(5) 0.349(2) 0.6160(3) 0.0416(8) Uani 1 1 d .
C2 C 0.2744(4) 0.347(2) 0.9918(3) 0.0301(6) Uani 1 1 d .
C21 C 0.4328(5) 0.350(3) 1.0742(3) 0.0455(9) Uani 1 1 d .
H1A H 0.5415 0.3474 1.0281 0.068 Uiso 1 1 calc R
H1B H 0.429 0.2356 1.1252 0.068 Uiso 1 1 calc R
H1C H 0.4299 0.4669 1.1222 0.068 Uiso 1 1 calc R
C5 C -0.2258(5) 0.350(3) 0.7792(4) 0.0481(10) Uani 1 1 d .
H5 H -0.3476 0.3496 0.7599 0.058 Uiso 1 1 calc R
C6 C -0.1017(5) 0.349(2) 0.6842(3) 0.0421(9) Uani 1 1 d .
H6 H -0.1424 0.349 0.6054 0.05 Uiso 1 1 calc R

loop_
_atom_site_aniso_label
_atom_site_aniso_U_11
_atom_site_aniso_U_22
_atom_site_aniso_U_33
_atom_site_aniso_U_23
_atom_site_aniso_U_13
_atom_site_aniso_U_12
Br 0.0660(3) 0.0443(2) 0.0345(2) 0.0014(7) 0.01871(17) -0.0006(9)
Cl2 0.066(2) 0.062(2) 0.0446(19) 0.0091(16) 0.0153(18) -0.0193(17)
Cl3 0.061(2) 0.067(2) 0.0446(19) -0.0100(16) 0.0109(18) 0.0191(18)
Cl1 0.0900(9) 0.0932(9) 0.0253(4) -0.001(2) -0.0065(5) -0.004(3)
N8 0.0239(13) 0.0309(13) 0.0251(12) 0.005(4) 0.0030(10) 0.003(5)
N4 0.0241(14) 0.0400(19) 0.0491(18) 0.003(5) 0.0052(12) -0.004(5)
N1 0.0232(13) 0.0415(15) 0.0281(13) 0.004(5) 0.0028(10) 0.001(5)
C3A 0.0265(16) 0.0260(15) 0.0351(16) -0.007(5) 0.0078(13) -0.004(5)
C7 0.0383(19) 0.0317(17) 0.0290(15) 0.004(5) -0.0012(13) 0.001(6)
C3 0.0362(18) 0.0275(15) 0.0251(14) 0.002(5) 0.0082(12) -0.003(6)
C71 0.052(2) 0.049(2) 0.0242(15) 0.001(6) 0.0029(15) -0.003(7)
C2 0.0299(17) 0.0335(16) 0.0269(15) -0.002(5) 0.0016(12) 0.001(6)
C21 0.036(2) 0.067(3) 0.0333(18) 0.002(7) -0.0051(15) 0.004(8)
C5 0.0273(19) 0.051(2) 0.065(3) -0.003(8) -0.0083(18) 0.009(6)
C6 0.041(2) 0.046(2) 0.0394(19) 0.002(6) -0.0131(16) 0.006(7)

loop_
_atom_type_symbol
_atom_type_description
_atom_type_scat_dispersion_real
_atom_type_scat_dispersion_imag
_atom_type_scat_source
C C 0.0033 0.0016 'International Tables Vol C Tables 4.2.6.8 and 6.1.1.4'
H H 0 0 'International Tables Vol C Tables 4.2.6.8 and 6.1.1.4'
N N 0.0061 0.0033 'International Tables Vol C Tables 4.2.6.8 and 6.1.1.4'
Cl Cl 0.1484 0.1585 'International Tables Vol C Tables 4.2.6.8 and 6.1.1.4'
Br Br -0.2901 2.4595 'International Tables Vol C Tables 4.2.6.8 and 6.1.1.4'

loop_
_geom_angle_atom_site_label_1
_geom_angle_atom_site_label_2
_geom_angle_atom_site_label_3
_geom_angle
N1 N8 C7 127.6(3)
N1 N8 C3A 112.0(2)
C7 N8 C3A 120.4(3)
C5 N4 C3A 115.2(3)
C2 N1 N8 104.7(2)
N4 C3A C3 132.0(3)
N4 C3A N8 123.1(3)
C3 C3A N8 104.8(3)
C6 C7 N8 117.0(3)
C6 C7 C71 125.4(3)
N8 C7 C71 117.7(3)
C3A C3 C2 107.4(3)
C3A C3 Br 123.8(3)
C2 C3 Br 128.8(2)
C7 C71 Cl2 110.1(9)
C7 C71 Cl1 111.8(3)
Cl2 C71 Cl1 107.6(6)
C7 C71 Cl3 110.1(8)
Cl2 C71 Cl3 110.4(2)
Cl1 C71 Cl3 106.8(6)
N1 C2 C3 111.2(3)
N1 C2 C21 120.7(3)
C3 C2 C21 128.1(3)
C2 C21 H1A 109.5
C2 C21 H1B 109.4
H1A C21 H1B 109.5
C2 C21 H1C 109.5
H1A C21 H1C 109.5
H1B C21 H1C 109.5
N4 C5 C6 124.5(4)
N4 C5 H5 117.7
C6 C5 H5 117.7
C7 C6 C5 119.7(3)
C7 C6 H6 120.1
C5 C6 H6 120.1

loop_
_geom_bond_atom_site_label_1
_geom_bond_atom_site_label_2
_geom_bond_distance
Br C3 1.857(3)
Cl2 C71 1.773(14)
Cl3 C71 1.786(14)
Cl1 C71 1.774(4)
N8 N1 1.358(4)
N8 C7 1.370(4)
N8 C3A 1.394(4)
N4 C5 1.313(5)
N4 C3A 1.353(5)
N1 C2 1.347(4)
C3A C3 1.371(5)
C7 C6 1.354(5)
C7 C71 1.505(5)
C3 C2 1.385(5)
C2 C21 1.491(5)
C21 H1A 0.96
C21 H1B 0.96
C21 H1C 0.96
C5 C6 1.409(6)
C5 H5 0.93
C6 H6 0.93

loop_
_geom_torsion_atom_site_label_1
_geom_torsion_atom_site_label_2
_geom_torsion_atom_site_label_3
_geom_torsion_atom_site_label_4
_geom_torsion
C7 N8 N1 C2 177.8(13)
C3A N8 N1 C2 -0.8(15)
C5 N4 C3A C3 178.6(16)
C5 N4 C3A N8 3(2)
N1 N8 C3A N4 177.2(13)
C7 N8 C3A N4 -1(2)
N1 N8 C3A C3 0.8(15)
C7 N8 C3A C3 -177.8(11)
N1 N8 C7 C6 -179.5(14)
C3A N8 C7 C6 -1(2)
N1 N8 C7 C71 2(2)
C3A N8 C7 C71 -179.8(12)
N4 C3A C3 C2 -176.4(16)
N8 C3A C3 C2 -0.6(15)
N4 C3A C3 Br 4(2)
N8 C3A C3 Br -179.8(9)
C6 C7 C71 Cl2 118.9(14)
N8 C7 C71 Cl2 -62.4(14)
C6 C7 C71 Cl1 -1(2)
N8 C7 C71 Cl1 178.1(10)
C6 C7 C71 Cl3 -119.2(14)
N8 C7 C71 Cl3 59.5(14)
N8 N1 C2 C3 0.4(15)
N8 N1 C2 C21 -179.7(14)
C3A C3 C2 N1 0.1(16)
Br C3 C2 N1 179.4(10)
C3A C3 C2 C21 -179.8(16)
Br C3 C2 C21 -1(2)
C3A N4 C5 C6 -3(2)
N8 C7 C6 C5 2(2)
C71 C7 C6 C5 -179.8(14)
N4 C5 C6 C7 0(2)
